data_4117628
loop_
_publ_author_name
'Ana E. Platero-Prats'
'V\'ictor A. de la Pe\~na-O'Shea'
'Davide M. Proserpio'
'Natalia Snejko'
'Enrique Guti\'errez-Puebla'
'\'Angeles Monge'

_publ_contact_author
;
        Enrique Guti\'errez Puebla
        Department of New Architectures in Materials Chemistry
        Institute of Materials Science of Madrid-CSIC. Spain
;
_publ_contact_author_email egutierrez@icmm.csic.es
_publ_contact_author_fax +34-913720623
_publ_contact_author_phone +34-913349024
_publ_section_title
;
 Insight into the SBU Condensation in Mg Coordination and Supramolecular
 Frameworks: A Combined Experimental and Theoretical Study
;
_journal_name_full 'Journal of the American Chemical Society'
_journal_page_first 4762
_journal_page_last 4771
_journal_paper_doi 10.1021/ja210564a
_journal_volume 134
_journal_year 2012
_chemical_formula_sum 'C46 H26 F12 Mg N2 O8'
_chemical_formula_weight 987.00
_chemical_name_systematic
; 
 ? 
;
_space_group_IT_number 15
_symmetry_cell_setting monoclinic
_symmetry_space_group_name_Hall '-C 2yc'
_symmetry_space_group_name_H-M 'C 1 2/c 1'
_atom_sites_solution_hydrogens geom
_atom_sites_solution_primary direct
_atom_sites_solution_secondary difmap
_audit_creation_method SHELXL-97
_cell_angle_alpha 90.00
_cell_angle_beta 90.2150(10)
_cell_angle_gamma 90.00
_cell_formula_units_Z 4
_cell_length_a 45.3030(8)
_cell_length_b 10.6226(2)
_cell_length_c 8.8701(2)
_cell_measurement_reflns_used 5805
_cell_measurement_temperature 296(2)
_cell_measurement_theta_max 58.95
_cell_measurement_theta_min 3.90
_cell_volume 4268.58(15)
_computing_cell_refinement 'Bruker SAINT'
_computing_data_collection 'Bruker APEX2'
_computing_data_reduction 'Bruker SAINT'
_computing_molecular_graphics 'Bruker SHELXTL'
_computing_publication_material 'Bruker SHELXTL'
_computing_structure_refinement 'SHELXL-97 (Sheldrick, 1997)'
_computing_structure_solution 'SHELXS-97 (Sheldrick, 1990)'
_diffrn_ambient_temperature 296(2)
_diffrn_measured_fraction_theta_full 0.986
_diffrn_measured_fraction_theta_max 0.986
_diffrn_measurement_device_type 'Bruker APEX-II CCD'
_diffrn_measurement_method '\f and \w scans'
_diffrn_radiation_monochromator graphite
_diffrn_radiation_source 'fine-focus sealed tube'
_diffrn_radiation_type CuK\a
_diffrn_radiation_wavelength 1.54178
_diffrn_reflns_av_R_equivalents 0.0228
_diffrn_reflns_av_sigmaI/netI 0.0191
_diffrn_reflns_limit_h_max 50
_diffrn_reflns_limit_h_min -50
_diffrn_reflns_limit_k_max 11
_diffrn_reflns_limit_k_min -11
_diffrn_reflns_limit_l_max 4
_diffrn_reflns_limit_l_min -9
_diffrn_reflns_number 14912
_diffrn_reflns_theta_full 59.52
_diffrn_reflns_theta_max 59.52
_diffrn_reflns_theta_min 1.95
_diffrn_standards_number 0
_exptl_absorpt_coefficient_mu 1.360
_exptl_absorpt_correction_T_max 0.9733
_exptl_absorpt_correction_T_min 0.6857
_exptl_absorpt_correction_type multi-scan
_exptl_absorpt_process_details SADABS
_exptl_crystal_colour colourless
_exptl_crystal_density_diffrn 1.536
_exptl_crystal_description prism
_exptl_crystal_F_000 2000
_exptl_crystal_size_max 0.30
_exptl_crystal_size_mid 0.12
_exptl_crystal_size_min 0.02
_refine_diff_density_max 0.186
_refine_diff_density_min -0.178
_refine_diff_density_rms 0.033
_refine_ls_extinction_method none
_refine_ls_goodness_of_fit_ref 1.030
_refine_ls_hydrogen_treatment mixed
_refine_ls_matrix_type full
_refine_ls_number_parameters 313
_refine_ls_number_reflns 3070
_refine_ls_number_restraints 0
_refine_ls_restrained_S_all 1.030
_refine_ls_R_factor_all 0.0409
_refine_ls_R_factor_gt 0.0352
_refine_ls_shift/su_max 0.001
_refine_ls_shift/su_mean 0.000
_refine_ls_structure_factor_coef Fsqd
_refine_ls_weighting_details 'calc w=1/[\s^2^(Fo^2^)+(0.0487P)^2^+2.9961P] where P=(Fo^2^+2Fc^2^)/3'
_refine_ls_weighting_scheme calc
_refine_ls_wR_factor_gt 0.0926
_refine_ls_wR_factor_ref 0.0969
_reflns_number_gt 2665
_reflns_number_total 3070
_reflns_threshold_expression >2sigma(I)
_cod_data_source_file ja210564a_si_001_3.cif
_cod_data_source_block AEPF15
_cod_database_code 4117628

loop_
_symmetry_equiv_pos_as_xyz
'x, y, z'
'-x, y, -z+1/2'
'x+1/2, y+1/2, z'
'-x+1/2, y+1/2, -z+1/2'
'-x, -y, -z'
'x, -y, z-1/2'
'-x+1/2, -y+1/2, -z'
'x+1/2, -y+1/2, z-1/2'

loop_
_atom_site_label
_atom_site_type_symbol
_atom_site_fract_x
_atom_site_fract_y
_atom_site_fract_z
_atom_site_U_iso_or_equiv
_atom_site_adp_type
_atom_site_occupancy
_atom_site_symmetry_multiplicity
_atom_site_calc_flag
_atom_site_refinement_flags
C1 C 0.95979(4) 0.41697(18) 0.9566(2) 0.0453(5) Uani 1 1 d .
C2 C 0.92901(4) 0.37382(18) 0.9162(2) 0.0428(5) Uani 1 1 d .
C3 C 0.91674(4) 0.40154(19) 0.7774(2) 0.0496(5) Uani 1 1 d .
H3 H 0.9270 0.4525 0.7105 0.059 Uiso 1 1 calc R
C4 C 0.91270(4) 0.30275(19) 1.0161(2) 0.0481(5) Uani 1 1 d .
H4 H 0.9202 0.2861 1.1118 0.058 Uiso 1 1 calc R
C5 C 0.88534(4) 0.25608(19) 0.9759(2) 0.0479(5) Uani 1 1 d .
H5 H 0.8747 0.2084 1.0448 0.057 Uiso 1 1 calc R
C6 C 0.88934(4) 0.35472(19) 0.7359(2) 0.0491(5) Uani 1 1 d .
H6 H 0.8816 0.3741 0.6415 0.059 Uiso 1 1 calc R
C7 C 0.87343(4) 0.27931(17) 0.8336(2) 0.0413(4) Uani 1 1 d .
C8 C 0.84480(4) 0.20908(18) 0.7900(2) 0.0412(4) Uani 1 1 d .
C9 C 0.85442(4) 0.07079(19) 0.7657(2) 0.0455(5) Uani 1 1 d .
C10 C 0.83099(4) 0.2571(2) 0.6418(2) 0.0517(5) Uani 1 1 d .
C11 C 0.82098(4) 0.22092(18) 0.9136(2) 0.0430(5) Uani 1 1 d .
C12 C 0.81940(5) 0.3309(2) 0.9966(3) 0.0589(6) Uani 1 1 d .
H12 H 0.8314 0.3987 0.9710 0.071 Uiso 1 1 calc R
C13 C 0.80085(4) 0.12595(19) 0.9460(2) 0.0464(5) Uani 1 1 d .
H13 H 0.8000 0.0548 0.8850 0.056 Uiso 1 1 calc R
C14 C 0.78218(4) 0.13601(19) 1.0672(2) 0.0487(5) Uani 1 1 d .
H14 H 0.7692 0.0707 1.0887 0.058 Uiso 1 1 calc R
C15 C 0.80034(5) 0.3416(2) 1.1165(3) 0.0615(6) Uani 1 1 d .
H15 H 0.7995 0.4166 1.1704 0.074 Uiso 1 1 calc R
C16 C 0.78247(4) 0.24207(19) 1.1576(2) 0.0476(5) Uani 1 1 d .
C17 C 0.76620(4) 0.2480(2) 1.3007(2) 0.0508(5) Uani 1 1 d .
C18 C 1.01270(6) 0.1230(2) 1.2013(3) 0.0743(7) Uani 1 1 d .
C19 C 1.04672(7) 0.2363(3) 1.0690(4) 0.0974(10) Uani 1 1 d .
H19 H 1.0541 0.3136 1.0372 0.117 Uiso 1 1 calc R
C20 C 1.06092(10) 0.1285(5) 1.0227(5) 0.1448(18) Uani 1 1 d .
H20 H 1.0777 0.1336 0.9631 0.174 Uiso 1 1 calc R
C21 C 1.05028(11) 0.0156(5) 1.0646(6) 0.1520(19) Uani 1 1 d .
H21 H 1.0595 -0.0577 1.0323 0.182 Uiso 1 1 calc R
C22 C 1.02541(9) 0.0085(3) 1.1563(5) 0.1139(12) Uani 1 1 d .
C23 C 1.01181(12) -0.1064(3) 1.2064(7) 0.161(2) Uani 1 1 d .
H23 H 1.0199 -0.1829 1.1766 0.193 Uiso 1 1 calc R
F1 F 0.86061(3) 0.01435(11) 0.89533(13) 0.0581(3) Uani 1 1 d .
F2 F 0.83416(3) 0.00004(11) 0.69679(14) 0.0624(3) Uani 1 1 d .
F3 F 0.87869(3) 0.06287(11) 0.68155(13) 0.0586(3) Uani 1 1 d .
F4 F 0.80494(3) 0.20315(14) 0.61416(15) 0.0715(4) Uani 1 1 d .
F5 F 0.84760(3) 0.23656(13) 0.52072(13) 0.0643(4) Uani 1 1 d .
F6 F 0.82625(3) 0.38073(12) 0.64893(16) 0.0693(4) Uani 1 1 d .
Mg1 Mg 1.0000 0.40615(9) 1.2500 0.0430(2) Uani 1 2 d S
N1 N 1.02323(4) 0.23575(18) 1.1560(2) 0.0661(5) Uani 1 1 d .
O1 O 0.96899(3) 0.38904(17) 1.08268(17) 0.0692(5) Uani 1 1 d .
O2 O 0.97353(3) 0.47509(16) 0.85770(19) 0.0706(5) Uani 1 1 d .
O3 O 0.75439(4) 0.14486(14) 1.34618(19) 0.0683(5) Uani 1 1 d .
H3A H 0.7467 0.1562 1.4287 0.102 Uiso 1 1 calc R
O4 O 0.76530(4) 0.34793(14) 1.37496(18) 0.0654(4) Uani 1 1 d .

loop_
_atom_site_aniso_label
_atom_site_aniso_U_11
_atom_site_aniso_U_22
_atom_site_aniso_U_33
_atom_site_aniso_U_23
_atom_site_aniso_U_13
_atom_site_aniso_U_12
C1 0.0425(11) 0.0411(11) 0.0523(13) -0.0064(9) 0.0024(9) -0.0058(9)
C2 0.0418(10) 0.0410(11) 0.0456(11) -0.0052(8) 0.0031(8) -0.0034(8)
C3 0.0461(11) 0.0514(12) 0.0513(12) 0.0080(9) 0.0060(9) -0.0115(9)
C4 0.0482(12) 0.0559(12) 0.0402(11) 0.0011(9) -0.0034(9) -0.0101(10)
C5 0.0464(11) 0.0565(13) 0.0407(11) 0.0033(9) 0.0030(8) -0.0150(10)
C6 0.0474(12) 0.0552(13) 0.0447(11) 0.0078(9) -0.0034(9) -0.0070(10)
C7 0.0381(10) 0.0431(11) 0.0428(11) -0.0016(8) 0.0025(8) -0.0034(8)
C8 0.0384(10) 0.0441(11) 0.0409(10) -0.0003(8) 0.0002(8) -0.0037(8)
C9 0.0431(11) 0.0503(12) 0.0432(11) -0.0051(9) 0.0034(9) -0.0066(9)
C10 0.0471(12) 0.0562(14) 0.0518(13) 0.0028(10) -0.0047(9) -0.0009(10)
C11 0.0381(10) 0.0435(11) 0.0475(11) -0.0006(8) 0.0005(8) -0.0013(8)
C12 0.0617(14) 0.0432(12) 0.0721(15) -0.0054(11) 0.0213(11) -0.0116(10)
C13 0.0416(11) 0.0468(12) 0.0507(12) -0.0069(9) 0.0019(9) -0.0059(9)
C14 0.0384(11) 0.0489(12) 0.0587(13) 0.0004(10) 0.0035(9) -0.0056(9)
C15 0.0660(14) 0.0445(12) 0.0740(15) -0.0126(11) 0.0205(12) -0.0055(11)
C16 0.0405(11) 0.0475(12) 0.0549(12) 0.0007(9) 0.0059(9) 0.0039(9)
C17 0.0427(11) 0.0499(13) 0.0598(13) 0.0033(10) 0.0052(9) 0.0037(10)
C18 0.0914(19) 0.0519(15) 0.0796(18) -0.0094(12) 0.0053(13) 0.0086(13)
C19 0.091(2) 0.095(2) 0.107(2) -0.0224(18) 0.0454(19) 0.0103(17)
C20 0.137(4) 0.128(4) 0.170(4) -0.040(3) 0.074(3) 0.035(3)
C21 0.170(4) 0.108(3) 0.178(4) -0.051(3) 0.042(4) 0.062(3)
C22 0.147(3) 0.061(2) 0.134(3) -0.0223(19) 0.006(3) 0.026(2)
C23 0.234(8) 0.0541(19) 0.193(6) -0.018(2) -0.003(4) 0.025(3)
F1 0.0699(8) 0.0490(7) 0.0553(7) 0.0064(5) 0.0029(6) 0.0046(6)
F2 0.0595(7) 0.0596(8) 0.0682(8) -0.0192(6) 0.0023(6) -0.0140(6)
F3 0.0523(7) 0.0596(8) 0.0639(8) -0.0070(6) 0.0161(6) 0.0001(6)
F4 0.0504(7) 0.0932(10) 0.0708(8) 0.0108(7) -0.0207(6) -0.0136(7)
F5 0.0679(8) 0.0820(9) 0.0430(7) 0.0036(6) -0.0021(6) -0.0031(7)
F6 0.0703(8) 0.0603(9) 0.0773(9) 0.0140(7) -0.0071(7) 0.0117(6)
Mg1 0.0378(5) 0.0481(5) 0.0432(5) 0.000 0.0024(4) 0.000
N1 0.0671(12) 0.0596(12) 0.0718(13) -0.0113(10) 0.0185(10) 0.0037(10)
O1 0.0545(9) 0.0965(13) 0.0565(10) 0.0030(8) -0.0111(7) -0.0259(8)
O2 0.0533(9) 0.0840(12) 0.0745(11) 0.0145(9) -0.0018(8) -0.0267(8)
O3 0.0764(11) 0.0600(10) 0.0687(11) -0.0011(8) 0.0293(8) -0.0060(8)
O4 0.0802(11) 0.0528(9) 0.0634(10) -0.0057(8) 0.0210(8) 0.0041(8)

loop_
_atom_type_symbol
_atom_type_description
_atom_type_scat_dispersion_real
_atom_type_scat_dispersion_imag
_atom_type_scat_source
C C 0.0181 0.0091 'International Tables Vol C Tables 4.2.6.8 and 6.1.1.4'
H H 0.0000 0.0000 'International Tables Vol C Tables 4.2.6.8 and 6.1.1.4'
N N 0.0311 0.0180 'International Tables Vol C Tables 4.2.6.8 and 6.1.1.4'
O O 0.0492 0.0322 'International Tables Vol C Tables 4.2.6.8 and 6.1.1.4'
F F 0.0727 0.0534 'International Tables Vol C Tables 4.2.6.8 and 6.1.1.4'
Mg Mg 0.1719 0.1771 'International Tables Vol C Tables 4.2.6.8 and 6.1.1.4'

loop_
_geom_angle_atom_site_label_1
_geom_angle_atom_site_label_2
_geom_angle_atom_site_label_3
_geom_angle
_geom_angle_site_symmetry_1
_geom_angle_site_symmetry_3
O1 C1 O2 126.42(19) . .
O1 C1 C2 116.92(18) . .
O2 C1 C2 116.64(18) . .
C4 C2 C3 118.31(18) . .
C4 C2 C1 120.65(17) . .
C3 C2 C1 121.02(17) . .
C2 C3 C6 121.18(18) . .
C2 C3 H3 119.4 . .
C6 C3 H3 119.4 . .
C5 C4 C2 120.83(18) . .
C5 C4 H4 119.6 . .
C2 C4 H4 119.6 . .
C4 C5 C7 121.00(18) . .
C4 C5 H5 119.5 . .
C7 C5 H5 119.5 . .
C7 C6 C3 120.60(18) . .
C7 C6 H6 119.7 . .
C3 C6 H6 119.7 . .
C6 C7 C5 117.98(17) . .
C6 C7 C8 124.16(17) . .
C5 C7 C8 117.60(16) . .
C10 C8 C7 113.04(16) . .
C10 C8 C11 107.20(15) . .
C7 C8 C11 111.79(15) . .
C10 C8 C9 108.01(16) . .
C7 C8 C9 104.88(15) . .
C11 C8 C9 111.94(15) . .
F1 C9 F2 106.61(16) . .
F1 C9 F3 106.55(16) . .
F2 C9 F3 105.98(15) . .
F1 C9 C8 111.54(15) . .
F2 C9 C8 113.91(16) . .
F3 C9 C8 111.77(15) . .
F5 C10 F6 106.96(17) . .
F5 C10 F4 106.44(17) . .
F6 C10 F4 106.83(17) . .
F5 C10 C8 113.91(17) . .
F6 C10 C8 110.56(17) . .
F4 C10 C8 111.75(17) . .
C12 C11 C13 117.87(18) . .
C12 C11 C8 118.94(17) . .
C13 C11 C8 123.19(17) . .
C15 C12 C11 120.98(19) . .
C15 C12 H12 119.5 . .
C11 C12 H12 119.5 . .
C14 C13 C11 120.74(18) . .
C14 C13 H13 119.6 . .
C11 C13 H13 119.6 . .
C13 C14 C16 120.81(18) . .
C13 C14 H14 119.6 . .
C16 C14 H14 119.6 . .
C12 C15 C16 120.7(2) . .
C12 C15 H15 119.7 . .
C16 C15 H15 119.7 . .
C15 C16 C14 118.37(19) . .
C15 C16 C17 119.37(19) . .
C14 C16 C17 122.10(18) . .
O4 C17 O3 122.99(19) . .
O4 C17 C16 120.56(19) . .
O3 C17 C16 116.38(19) . .
N1 C18 C22 122.5(3) . .
N1 C18 C18 117.52(13) . 2_757
C22 C18 C18 120.0(2) . 2_757
N1 C19 C20 123.4(3) . .
N1 C19 H19 118.3 . .
C20 C19 H19 118.3 . .
C21 C20 C19 119.4(4) . .
C21 C20 H20 120.3 . .
C19 C20 H20 120.3 . .
C20 C21 C22 120.0(3) . .
C20 C21 H21 120.0 . .
C22 C21 H21 120.0 . .
C21 C22 C18 116.9(3) . .
C21 C22 C23 125.0(4) . .
C18 C22 C23 118.0(4) . .
C23 C23 C22 121.9(2) 2_757 .
C23 C23 H23 119.0 2_757 .
C22 C23 H23 119.0 . .
O2 Mg1 O2 101.20(11) 6_566 5_767
O2 Mg1 O1 89.50(7) 6_566 .
O2 Mg1 O1 96.97(6) 5_767 .
O2 Mg1 O1 96.97(6) 6_566 2_757
O2 Mg1 O1 89.50(7) 5_767 2_757
O1 Mg1 O1 169.82(11) . 2_757
O2 Mg1 N1 92.78(7) 6_566 2_757
O2 Mg1 N1 166.02(8) 5_767 2_757
O1 Mg1 N1 82.93(7) . 2_757
O1 Mg1 N1 88.89(8) 2_757 2_757
O2 Mg1 N1 166.02(8) 6_566 .
O2 Mg1 N1 92.78(7) 5_767 .
O1 Mg1 N1 88.89(8) . .
O1 Mg1 N1 82.93(7) 2_757 .
N1 Mg1 N1 73.24(11) 2_757 .
C19 N1 C18 117.8(2) . .
C19 N1 Mg1 126.31(19) . .
C18 N1 Mg1 115.82(15) . .
C1 O1 Mg1 150.22(14) . .
C1 O2 Mg1 163.73(15) . 5_767
C17 O3 H3A 109.5 . .

loop_
_geom_bond_atom_site_label_1
_geom_bond_atom_site_label_2
_geom_bond_distance
_geom_bond_site_symmetry_2
C1 O1 1.229(2) .
C1 O2 1.242(2) .
C1 C2 1.509(3) .
C2 C4 1.381(3) .
C2 C3 1.381(3) .
C3 C6 1.386(3) .
C3 H3 0.9300 .
C4 C5 1.381(3) .
C4 H4 0.9300 .
C5 C7 1.393(3) .
C5 H5 0.9300 .
C6 C7 1.385(3) .
C6 H6 0.9300 .
C7 C8 1.544(3) .
C8 C10 1.541(3) .
C8 C11 1.546(3) .
C8 C9 1.548(3) .
C9 F1 1.326(2) .
C9 F2 1.333(2) .
C9 F3 1.334(2) .
C10 F5 1.332(2) .
C10 F6 1.332(2) .
C10 F4 1.334(2) .
C11 C12 1.383(3) .
C11 C13 1.391(3) .
C12 C15 1.377(3) .
C12 H12 0.9300 .
C13 C14 1.375(3) .
C13 H13 0.9300 .
C14 C16 1.383(3) .
C14 H14 0.9300 .
C15 C16 1.381(3) .
C15 H15 0.9300 .
C16 C17 1.472(3) .
C17 O4 1.250(3) .
C17 O3 1.285(2) .
C18 N1 1.351(3) .
C18 C22 1.404(4) .
C18 C18 1.441(5) 2_757
C19 N1 1.317(3) .
C19 C20 1.378(5) .
C19 H19 0.9300 .
C20 C21 1.344(6) .
C20 H20 0.9300 .
C21 C22 1.394(6) .
C21 H21 0.9300 .
C22 C23 1.438(5) .
C23 C23 1.323(9) 2_757
C23 H23 0.9300 .
Mg1 O2 1.9876(16) 6_566
Mg1 O2 1.9876(16) 5_767
Mg1 O1 2.0478(14) .
Mg1 O1 2.0478(15) 2_757
Mg1 N1 2.255(2) 2_757
Mg1 N1 2.255(2) .
O2 Mg1 1.9876(16) 5_767
O3 H3A 0.8200 .

loop_
_geom_hbond_atom_site_label_D
_geom_hbond_atom_site_label_H
_geom_hbond_atom_site_label_A
_geom_hbond_distance_DH
_geom_hbond_distance_HA
_geom_hbond_distance_DA
_geom_hbond_angle_DHA
_geom_hbond_site_symmetry_A
O3 H3A O4 0.82 1.83 2.634(2) 167.4 7_658
